data_7159431
loop_
_publ_author_name
'Moreno-Rodriguez, Nazaret'
'Borrego, L. Gabriel'
'Recio, Roc&#xed;o'
'Valdivia, Victoria'
'Nicasio, M. Carmen'
'&#xc1;lvarez, Eleuterio'
'Khiar, Noureddine'
'Fern&#xe1;ndez, Inmaculada'

_publ_section_title
;
 Synthesis and characterization of enantiopure chiral NH<sub>2</sub>/SO
 palladium complexes.
;
_journal_issue 28
_journal_name_full 'Organic &amp; biomolecular chemistry'
_journal_page_first 5827
_journal_page_last 5839
_journal_paper_doi 10.1039/d3ob00816a
_journal_volume 21
_journal_year 2023
_chemical_absolute_configuration ad
_chemical_formula_moiety 'C11 H17 Cl2 N O Pd S'
_chemical_formula_sum 'C11 H17 Cl2 N O Pd S'
_chemical_formula_weight 388.61
_space_group_crystal_system orthorhombic
_space_group_IT_number 19
_space_group_name_Hall 'P 2ac 2ab'
_space_group_name_H-M_alt 'P 21 21 21'
_atom_sites_solution_hydrogens geom
_audit_creation_method SHELXL-2018/3
_audit_update_record
;
2023-05-09 deposited with the CCDC.	2023-06-27 downloaded from the CCDC.
;
_cell_angle_alpha 90
_cell_angle_beta 90
_cell_angle_gamma 90
_cell_formula_units_Z 4
_cell_length_a 8.1116(5)
_cell_length_b 12.0151(7)
_cell_length_c 14.6744(7)
_cell_measurement_reflns_used 9972
_cell_measurement_temperature 193(2)
_cell_measurement_theta_max 30.50
_cell_measurement_theta_min 2.78
_cell_volume 1430.19(14)
_computing_cell_refinement 'Bruker SAINT'
_computing_data_collection 'Bruker APEX2'
_computing_data_reduction 'Bruker SAINT'
_computing_molecular_graphics 'Bruker SHELXTL'
_computing_publication_material 'Bruker SHELXTL'
_computing_structure_refinement 'SHELXL-2018/3 (Sheldrick, 2018)'
_computing_structure_solution 'SHELXT 2014/5 (Sheldrick, 2014)'
_diffrn_ambient_temperature 193(2)
_diffrn_detector_area_resol_mean 7.37
_diffrn_measured_fraction_theta_full 1.000
_diffrn_measured_fraction_theta_max 0.999
_diffrn_measurement_device_type
; 
 Bruker-AXS, D8 QUEST ECO, PHOTON II area detector 
;
_diffrn_measurement_method 'phi and omega scans with narrow frames'
_diffrn_radiation_monochromator graphite
_diffrn_radiation_type MoK\a
_diffrn_radiation_wavelength 0.71073
_diffrn_reflns_av_R_equivalents 0.0497
_diffrn_reflns_av_unetI/netI 0.0326
_diffrn_reflns_Laue_measured_fraction_full 1.000
_diffrn_reflns_Laue_measured_fraction_max 0.999
_diffrn_reflns_limit_h_max 11
_diffrn_reflns_limit_h_min -11
_diffrn_reflns_limit_k_max 17
_diffrn_reflns_limit_k_min -17
_diffrn_reflns_limit_l_max 20
_diffrn_reflns_limit_l_min -20
_diffrn_reflns_number 27751
_diffrn_reflns_point_group_measured_fraction_full 1.000
_diffrn_reflns_point_group_measured_fraction_max 0.998
_diffrn_reflns_theta_full 25.242
_diffrn_reflns_theta_max 30.539
_diffrn_reflns_theta_min 2.191
_diffrn_source 'I\mS microfocus'
_exptl_absorpt_coefficient_mu 1.800
_exptl_absorpt_correction_T_max 0.7461
_exptl_absorpt_correction_T_min 0.6498
_exptl_absorpt_correction_type multi-scan
_exptl_absorpt_process_details
;
program SADABS, Bruker (2001).
;
_exptl_crystal_colour yellow
_exptl_crystal_density_diffrn 1.805
_exptl_crystal_description needle
_exptl_crystal_F_000 776
_exptl_crystal_size_max 0.200
_exptl_crystal_size_mid 0.050
_exptl_crystal_size_min 0.030
_refine_diff_density_max 0.368
_refine_diff_density_min -0.780
_refine_diff_density_rms 0.082
_refine_ls_abs_structure_details
; 
 Flack x determined using 1633 quotients [(I+)-(I-)]/[(I+)+(I-)] 
 (Parsons, Flack and Wagner, Acta Cryst. B69 (2013) 249-259). 
;
_refine_ls_abs_structure_Flack -0.003(18)
_refine_ls_extinction_method none
_refine_ls_goodness_of_fit_ref 1.073
_refine_ls_hydrogen_treatment constr
_refine_ls_matrix_type full
_refine_ls_number_parameters 156
_refine_ls_number_reflns 4379
_refine_ls_number_restraints 0
_refine_ls_restrained_S_all 1.073
_refine_ls_R_factor_all 0.0301
_refine_ls_R_factor_gt 0.0261
_refine_ls_shift/su_max 0.001
_refine_ls_shift/su_mean 0.000
_refine_ls_structure_factor_coef Fsqd
_refine_ls_weighting_details 'w=1/[\s^2^(Fo^2^)+(0.0116P)^2^+0.6834P] where P=(Fo^2^+2Fc^2^)/3'
_refine_ls_weighting_scheme calc
_refine_ls_wR_factor_gt 0.0472
_refine_ls_wR_factor_ref 0.0484
_reflns_Friedel_coverage 0.757
_reflns_Friedel_fraction_full 1.000
_reflns_Friedel_fraction_max 0.997
_reflns_number_gt 4066
_reflns_number_total 4379
_reflns_threshold_expression 'I > 2\s(I)'
_cod_data_source_file d3ob00816a2.cif
_cod_data_source_block 15_Sc_Rs
_cod_depositor_comments 'Adding full bibliography for 7159420--7159436.cif.'
_cod_database_code 7159431
_shelx_shelxl_version_number 2018/3
_shelx_space_group_comment
; 
The symmetry employed for this shelxl refinement is uniquely defined 
by the following loop, which should always be used as a source of 
symmetry information in preference to the above space-group names. 
They are only intended as comments. 
;
_shelx_estimated_absorpt_t_min 0.715
_shelx_estimated_absorpt_t_max 0.948

loop_
_space_group_symop_operation_xyz
'x, y, z'
'-x+1/2, -y, z+1/2'
'-x, y+1/2, -z+1/2'
'x+1/2, -y+1/2, -z'

loop_
_atom_site_label
_atom_site_type_symbol
_atom_site_fract_x
_atom_site_fract_y
_atom_site_fract_z
_atom_site_U_iso_or_equiv
_atom_site_adp_type
_atom_site_occupancy
_atom_site_site_symmetry_order
_atom_site_calc_flag
_atom_site_refinement_flags_posn
_atom_site_refinement_flags_adp
_atom_site_refinement_flags_occupancy
_atom_site_disorder_assembly
_atom_site_disorder_group
Pd1 Pd 0.43738(3) 0.24889(2) 0.88472(2) 0.01892(6) Uani 1 1 d . . . . .
Cl1 Cl 0.29804(11) 0.36520(7) 0.98444(5) 0.02462(17) Uani 1 1 d . . . . .
Cl2 Cl 0.21887(12) 0.12848(8) 0.87214(7) 0.0359(2) Uani 1 1 d . . . . .
S1 S 0.57996(11) 0.15369(7) 0.78385(6) 0.02104(16) Uani 1 1 d . . . . .
O1 O 0.6018(3) 0.0330(2) 0.7886(2) 0.0341(6) Uani 1 1 d . . . . .
N1 N 0.6437(3) 0.3460(2) 0.89641(19) 0.0218(6) Uani 1 1 d . . . . .
H1A H 0.611332 0.417780 0.904730 0.026 Uiso 1 1 calc R U . . .
H1B H 0.699519 0.324706 0.947312 0.026 Uiso 1 1 calc R U . . .
C1 C 0.7785(4) 0.2201(3) 0.7901(2) 0.0230(7) Uani 1 1 d . . . . .
H1C H 0.848178 0.181136 0.835386 0.028 Uiso 1 1 calc R U . . .
H1D H 0.833877 0.215403 0.730108 0.028 Uiso 1 1 calc R U . . .
C2 C 0.7595(4) 0.3421(3) 0.8175(2) 0.0211(7) Uani 1 1 d . . . . .
H2 H 0.709387 0.383895 0.765486 0.025 Uiso 1 1 calc R U . . .
C3 C 0.9287(5) 0.3935(3) 0.8396(2) 0.0272(7) Uani 1 1 d . . . . .
H3 H 0.983021 0.346481 0.887054 0.033 Uiso 1 1 calc R U . . .
C4 C 1.0369(5) 0.3934(4) 0.7553(3) 0.0377(10) Uani 1 1 d . . . . .
H4A H 0.982407 0.435395 0.706558 0.057 Uiso 1 1 calc R U . . .
H4B H 1.055171 0.316638 0.735204 0.057 Uiso 1 1 calc R U . . .
H4C H 1.143048 0.428246 0.769597 0.057 Uiso 1 1 calc R U . . .
C5 C 0.9114(5) 0.5111(3) 0.8772(3) 0.0400(9) Uani 1 1 d . . . . .
H5A H 1.021161 0.543152 0.886861 0.060 Uiso 1 1 calc R U . . .
H5B H 0.851791 0.508794 0.935200 0.060 Uiso 1 1 calc R U . . .
H5C H 0.850266 0.557147 0.833588 0.060 Uiso 1 1 calc R U . . .
C6 C 0.5112(4) 0.1880(3) 0.6725(2) 0.0208(7) Uani 1 1 d . . . . .
C7 C 0.5393(4) 0.1117(3) 0.6039(2) 0.0277(7) Uani 1 1 d . . . . .
H7 H 0.596465 0.044336 0.616068 0.033 Uiso 1 1 calc R U . . .
C8 C 0.4824(5) 0.1353(4) 0.5169(3) 0.0379(10) Uani 1 1 d . . . . .
H8 H 0.497982 0.082944 0.469122 0.045 Uiso 1 1 calc R U . . .
C9 C 0.4037(5) 0.2340(4) 0.4998(2) 0.0405(11) Uani 1 1 d . . . . .
H9 H 0.364150 0.249509 0.440202 0.049 Uiso 1 1 calc R U . . .
C10 C 0.3812(6) 0.3113(4) 0.5686(3) 0.0389(10) Uani 1 1 d . . . . .
H10 H 0.329830 0.380562 0.555567 0.047 Uiso 1 1 calc R U . . .
C11 C 0.4334(5) 0.2880(3) 0.6564(2) 0.0281(7) Uani 1 1 d . . . . .
H11 H 0.416095 0.339793 0.704368 0.034 Uiso 1 1 calc R U . . .

loop_
_atom_site_aniso_label
_atom_site_aniso_U_11
_atom_site_aniso_U_22
_atom_site_aniso_U_33
_atom_site_aniso_U_23
_atom_site_aniso_U_13
_atom_site_aniso_U_12
Pd1 0.01683(9) 0.02121(10) 0.01871(9) 0.00188(12) 0.00206(9) -0.00134(13)
Cl1 0.0239(4) 0.0273(4) 0.0227(4) 0.0007(3) 0.0055(3) -0.0004(3)
Cl2 0.0289(4) 0.0408(5) 0.0381(5) -0.0059(4) 0.0053(4) -0.0155(4)
S1 0.0217(4) 0.0176(4) 0.0238(4) 0.0016(3) 0.0023(3) 0.0019(3)
O1 0.0418(17) 0.0176(12) 0.0427(15) 0.0045(11) 0.0044(13) 0.0064(11)
N1 0.0180(12) 0.0235(14) 0.0239(14) -0.0008(12) 0.0022(11) -0.0002(11)
C1 0.0169(14) 0.0304(19) 0.0217(14) -0.0005(13) 0.0020(13) 0.0034(13)
C2 0.0167(15) 0.0266(17) 0.0202(15) 0.0030(13) 0.0010(12) -0.0013(13)
C3 0.0179(15) 0.0339(19) 0.0297(17) 0.0037(14) -0.0022(16) -0.0039(16)
C4 0.024(2) 0.047(2) 0.042(2) 0.0027(18) 0.0099(17) -0.0068(18)
C5 0.029(2) 0.040(2) 0.051(2) -0.008(2) -0.002(2) -0.0101(18)
C6 0.0192(15) 0.0215(17) 0.0218(16) -0.0033(13) 0.0017(13) -0.0011(13)
C7 0.0265(18) 0.0259(17) 0.0307(18) -0.0077(14) 0.0025(15) -0.0010(14)
C8 0.042(2) 0.041(2) 0.0300(18) -0.0125(18) 0.0026(17) -0.0026(19)
C9 0.046(2) 0.050(3) 0.0255(16) 0.0015(18) -0.0060(16) -0.002(2)
C10 0.046(3) 0.034(2) 0.036(2) 0.0029(17) -0.0088(19) 0.0069(19)
C11 0.0329(18) 0.0238(16) 0.0276(16) -0.0051(13) -0.0018(18) 0.0016(16)

loop_
_atom_type_symbol
_atom_type_description
_atom_type_scat_dispersion_real
_atom_type_scat_dispersion_imag
_atom_type_scat_source
C C 0.0033 0.0016 'International Tables Vol C Tables 4.2.6.8 and 6.1.1.4'
H H 0.0000 0.0000 'International Tables Vol C Tables 4.2.6.8 and 6.1.1.4'
Cl Cl 0.1484 0.1585 'International Tables Vol C Tables 4.2.6.8 and 6.1.1.4'
N N 0.0061 0.0033 'International Tables Vol C Tables 4.2.6.8 and 6.1.1.4'
O O 0.0106 0.0060 'International Tables Vol C Tables 4.2.6.8 and 6.1.1.4'
Pd Pd -0.9988 1.0072 'International Tables Vol C Tables 4.2.6.8 and 6.1.1.4'
S S 0.1246 0.1234 'International Tables Vol C Tables 4.2.6.8 and 6.1.1.4'

loop_
_geom_angle_atom_site_label_1
_geom_angle_atom_site_label_2
_geom_angle_atom_site_label_3
_geom_angle
_geom_angle_site_symmetry_1
_geom_angle_site_symmetry_3
_geom_angle_publ_flag
N1 Pd1 S1 85.57(8) . . ?
N1 Pd1 Cl2 175.66(9) . . ?
S1 Pd1 Cl2 91.39(3) . . ?
N1 Pd1 Cl1 90.13(8) . . ?
S1 Pd1 Cl1 174.25(3) . . ?
Cl2 Pd1 Cl1 93.11(3) . . ?
O1 S1 C6 108.18(16) . . ?
O1 S1 C1 109.19(16) . . ?
C6 S1 C1 103.01(16) . . ?
O1 S1 Pd1 123.20(12) . . ?
C6 S1 Pd1 109.47(11) . . ?
C1 S1 Pd1 101.87(11) . . ?
C2 N1 Pd1 115.6(2) . . ?
C2 N1 H1A 108.4 . . ?
Pd1 N1 H1A 108.4 . . ?
C2 N1 H1B 108.4 . . ?
Pd1 N1 H1B 108.4 . . ?
H1A N1 H1B 107.4 . . ?
C2 C1 S1 110.4(2) . . ?
C2 C1 H1C 109.6 . . ?
S1 C1 H1C 109.6 . . ?
C2 C1 H1D 109.6 . . ?
S1 C1 H1D 109.6 . . ?
H1C C1 H1D 108.1 . . ?
N1 C2 C1 107.3(3) . . ?
N1 C2 C3 112.7(3) . . ?
C1 C2 C3 110.5(3) . . ?
N1 C2 H2 108.7 . . ?
C1 C2 H2 108.7 . . ?
C3 C2 H2 108.7 . . ?
C4 C3 C5 110.4(3) . . ?
C4 C3 C2 110.1(3) . . ?
C5 C3 C2 111.5(3) . . ?
C4 C3 H3 108.2 . . ?
C5 C3 H3 108.2 . . ?
C2 C3 H3 108.2 . . ?
C3 C4 H4A 109.5 . . ?
C3 C4 H4B 109.5 . . ?
H4A C4 H4B 109.5 . . ?
C3 C4 H4C 109.5 . . ?
H4A C4 H4C 109.5 . . ?
H4B C4 H4C 109.5 . . ?
C3 C5 H5A 109.5 . . ?
C3 C5 H5B 109.5 . . ?
H5A C5 H5B 109.5 . . ?
C3 C5 H5C 109.5 . . ?
H5A C5 H5C 109.5 . . ?
H5B C5 H5C 109.5 . . ?
C11 C6 C7 122.0(3) . . ?
C11 C6 S1 120.3(3) . . ?
C7 C6 S1 117.7(3) . . ?
C6 C7 C8 118.7(4) . . ?
C6 C7 H7 120.6 . . ?
C8 C7 H7 120.6 . . ?
C9 C8 C7 120.0(4) . . ?
C9 C8 H8 120.0 . . ?
C7 C8 H8 120.0 . . ?
C8 C9 C10 120.6(4) . . ?
C8 C9 H9 119.7 . . ?
C10 C9 H9 119.7 . . ?
C9 C10 C11 120.2(4) . . ?
C9 C10 H10 119.9 . . ?
C11 C10 H10 119.9 . . ?
C6 C11 C10 118.4(3) . . ?
C6 C11 H11 120.8 . . ?
C10 C11 H11 120.8 . . ?

loop_
_geom_bond_atom_site_label_1
_geom_bond_atom_site_label_2
_geom_bond_distance
_geom_bond_site_symmetry_2
_geom_bond_publ_flag
Pd1 N1 2.047(3) . ?
Pd1 S1 2.1993(8) . ?
Pd1 Cl2 2.2953(9) . ?
Pd1 Cl1 2.3177(9) . ?
S1 O1 1.462(3) . ?
S1 C6 1.776(4) . ?
S1 C1 1.800(3) . ?
N1 C2 1.491(4) . ?
N1 H1A 0.9100 . ?
N1 H1B 0.9100 . ?
C1 C2 1.528(5) . ?
C1 H1C 0.9900 . ?
C1 H1D 0.9900 . ?
C2 C3 1.539(5) . ?
C2 H2 1.0000 . ?
C3 C4 1.517(5) . ?
C3 C5 1.523(5) . ?
C3 H3 1.0000 . ?
C4 H4A 0.9800 . ?
C4 H4B 0.9800 . ?
C4 H4C 0.9800 . ?
C5 H5A 0.9800 . ?
C5 H5B 0.9800 . ?
C5 H5C 0.9800 . ?
C6 C11 1.377(5) . ?
C6 C7 1.380(4) . ?
C7 C8 1.387(5) . ?
C7 H7 0.9500 . ?
C8 C9 1.370(6) . ?
C8 H8 0.9500 . ?
C9 C10 1.384(6) . ?
C9 H9 0.9500 . ?
C10 C11 1.385(5) . ?
C10 H10 0.9500 . ?
C11 H11 0.9500 . ?

loop_
_geom_hbond_atom_site_label_D
_geom_hbond_atom_site_label_H
_geom_hbond_atom_site_label_A
_geom_hbond_distance_DH
_geom_hbond_distance_HA
_geom_hbond_distance_DA
_geom_hbond_angle_DHA
_geom_hbond_site_symmetry_A
_geom_hbond_publ_flag
N1 H1B Cl2 0.91 2.71 3.464(3) 140.5 4_557 yes
N1 H1B Cl1 0.91 2.62 3.326(3) 135.3 4_557 yes

loop_
_geom_torsion_atom_site_label_1
_geom_torsion_atom_site_label_2
_geom_torsion_atom_site_label_3
_geom_torsion_atom_site_label_4
_geom_torsion
_geom_torsion_site_symmetry_1
_geom_torsion_site_symmetry_2
_geom_torsion_site_symmetry_3
_geom_torsion_site_symmetry_4
_geom_torsion_publ_flag
O1 S1 C1 C2 -160.9(2) . . . . ?
C6 S1 C1 C2 84.3(3) . . . . ?
Pd1 S1 C1 C2 -29.2(2) . . . . ?
Pd1 N1 C2 C1 -44.4(3) . . . . ?
Pd1 N1 C2 C3 -166.3(2) . . . . ?
S1 C1 C2 N1 46.7(3) . . . . ?
S1 C1 C2 C3 169.9(2) . . . . ?
N1 C2 C3 C4 -176.6(3) . . . . ?
C1 C2 C3 C4 63.3(4) . . . . ?
N1 C2 C3 C5 -53.6(4) . . . . ?
C1 C2 C3 C5 -173.7(3) . . . . ?
O1 S1 C6 C11 160.1(3) . . . . ?
C1 S1 C6 C11 -84.4(3) . . . . ?
Pd1 S1 C6 C11 23.4(3) . . . . ?
O1 S1 C6 C7 -20.3(3) . . . . ?
C1 S1 C6 C7 95.3(3) . . . . ?
Pd1 S1 C6 C7 -156.9(2) . . . . ?
C11 C6 C7 C8 -2.2(6) . . . . ?
S1 C6 C7 C8 178.1(3) . . . . ?
C6 C7 C8 C9 1.6(6) . . . . ?
C7 C8 C9 C10 0.5(7) . . . . ?
C8 C9 C10 C11 -2.1(7) . . . . ?
C7 C6 C11 C10 0.6(6) . . . . ?
S1 C6 C11 C10 -179.8(3) . . . . ?
C9 C10 C11 C6 1.6(7) . . . . ?
